data_4023553
loop_
_publ_author_name
'M. Jalilur Rahman'
'Jun Yamakawa'
'Aoi Matsumoto'
'Hideo Enozawa'
'Tohru Nishinaga'
'Kenji Kamada'
'Masahiko Iyoda'

_publ_section_title
;
 Synthesis of Nonaphenylenes and Dodecaphenylenes Using
 Electron-Transfer Oxidation of Lipshutz Cuprates and Formation of
 Nanostructural Materials from Hexadodecyloxynonaphenylene
;
_journal_name_full 'Journal of Organic Chemistry'
_journal_page_first 5542
_journal_page_last 5548
_journal_paper_doi 10.1021/jo800787u
_journal_volume 73
_journal_year 2008
_chemical_formula_sum 'C66 H60'
_chemical_formula_weight 853.14
_chemical_name_systematic
; 
 ? 
;
_space_group_IT_number 167
_symmetry_cell_setting trigonal
_symmetry_space_group_name_Hall '-R 3 2"c'
_symmetry_space_group_name_H-M 'R -3 c :H'
_atom_sites_solution_hydrogens geom
_atom_sites_solution_primary direct
_atom_sites_solution_secondary difmap
_audit_creation_method SHELXL-97
_cell_angle_alpha 90.00
_cell_angle_beta 90.00
_cell_angle_gamma 120.00
_cell_formula_units_Z 6
_cell_length_a 17.9043(18)
_cell_length_b 17.9043(18)
_cell_length_c 28.214(4)
_cell_measurement_temperature 298(2)
_cell_volume 7832.7(15)
_computing_structure_refinement 'SHELXL-97 (Sheldrick, 1997)'
_computing_structure_solution 'SHELXS-97 (Sheldrick, 1990)'
_diffrn_ambient_temperature 298(2)
_diffrn_measured_fraction_theta_full 0.999
_diffrn_measured_fraction_theta_max 0.999
_diffrn_radiation_monochromator graphite
_diffrn_radiation_source 'fine-focus sealed tube'
_diffrn_radiation_type MoK\a
_diffrn_radiation_wavelength 0.71069
_diffrn_reflns_av_R_equivalents 0.0568
_diffrn_reflns_av_sigmaI/netI 0.0524
_diffrn_reflns_limit_h_max 20
_diffrn_reflns_limit_h_min -20
_diffrn_reflns_limit_k_max 0
_diffrn_reflns_limit_k_min -23
_diffrn_reflns_limit_l_max 36
_diffrn_reflns_limit_l_min 0
_diffrn_reflns_number 3994
_diffrn_reflns_theta_full 27.49
_diffrn_reflns_theta_max 27.49
_diffrn_reflns_theta_min 3.00
_exptl_absorpt_coefficient_mu 0.061
_exptl_absorpt_correction_T_max 0.9909
_exptl_absorpt_correction_T_min 0.9790
_exptl_crystal_density_diffrn 1.085
_exptl_crystal_density_method 'not measured'
_exptl_crystal_F_000 2736
_exptl_crystal_size_max 0.35
_exptl_crystal_size_mid 0.28
_exptl_crystal_size_min 0.15
_refine_diff_density_max 0.214
_refine_diff_density_min -0.195
_refine_diff_density_rms 0.045
_refine_ls_extinction_method none
_refine_ls_goodness_of_fit_ref 1.007
_refine_ls_hydrogen_treatment mixed
_refine_ls_matrix_type full
_refine_ls_number_parameters 101
_refine_ls_number_reflns 2010
_refine_ls_number_restraints 0
_refine_ls_restrained_S_all 1.007
_refine_ls_R_factor_all 0.1523
_refine_ls_R_factor_gt 0.0542
_refine_ls_shift/su_max 0.000
_refine_ls_shift/su_mean 0.000
_refine_ls_structure_factor_coef Fsqd
_refine_ls_weighting_details 'calc w=1/[\s^2^(Fo^2^)+(0.1000P)^2^+0.0000P] where P=(Fo^2^+2Fc^2^)/3'
_refine_ls_weighting_scheme calc
_refine_ls_wR_factor_gt 0.1612
_refine_ls_wR_factor_ref 0.1985
_reflns_number_gt 867
_reflns_number_total 2010
_reflns_threshold_expression >2sigma(I)
_cod_data_source_file jo800787u-File002.cif
_cod_data_source_block etnona
_cod_original_sg_symbol_H-M 'R -3 c'
_cod_database_code 4023553

loop_
_symmetry_equiv_pos_as_xyz
'x, y, z'
'-y, x-y, z'
'-x+y, -x, z'
'x-y, -y, -z+1/2'
'-x, -x+y, -z+1/2'
'y, x, -z+1/2'
'x+2/3, y+1/3, z+1/3'
'-y+2/3, x-y+1/3, z+1/3'
'-x+y+2/3, -x+1/3, z+1/3'
'x-y+2/3, -y+1/3, -z+5/6'
'-x+2/3, -x+y+1/3, -z+5/6'
'y+2/3, x+1/3, -z+5/6'
'x+1/3, y+2/3, z+2/3'
'-y+1/3, x-y+2/3, z+2/3'
'-x+y+1/3, -x+2/3, z+2/3'
'x-y+1/3, -y+2/3, -z+7/6'
'-x+1/3, -x+y+2/3, -z+7/6'
'y+1/3, x+2/3, -z+7/6'
'-x, -y, -z'
'y, -x+y, -z'
'x-y, x, -z'
'-x+y, y, z-1/2'
'x, x-y, z-1/2'
'-y, -x, z-1/2'
'-x+2/3, -y+1/3, -z+1/3'
'y+2/3, -x+y+1/3, -z+1/3'
'x-y+2/3, x+1/3, -z+1/3'
'-x+y+2/3, y+1/3, z-1/6'
'x+2/3, x-y+1/3, z-1/6'
'-y+2/3, -x+1/3, z-1/6'
'-x+1/3, -y+2/3, -z+2/3'
'y+1/3, -x+y+2/3, -z+2/3'
'x-y+1/3, x+2/3, -z+2/3'
'-x+y+1/3, y+2/3, z+1/6'
'x+1/3, x-y+2/3, z+1/6'
'-y+1/3, -x+2/3, z+1/6'

loop_
_atom_site_label
_atom_site_type_symbol
_atom_site_fract_x
_atom_site_fract_y
_atom_site_fract_z
_atom_site_U_iso_or_equiv
_atom_site_adp_type
_atom_site_occupancy
_atom_site_symmetry_multiplicity
_atom_site_calc_flag
_atom_site_refinement_flags
_atom_site_disorder_assembly
_atom_site_disorder_group
C1 C 0.15959(14) -0.12862(15) 0.08208(10) 0.0595(7) Uani 1 1 d . . .
C2 C 0.20645(15) -0.03945(15) 0.08008(9) 0.0566(7) Uani 1 1 d . . .
H1 H 0.1765 -0.0096 0.0775 0.068 Uiso 1 1 calc R . .
C3 C 0.29608(13) 0.00767(13) 0.08168(8) 0.0467(6) Uani 1 1 d . . .
C4 C 0.34149(13) 0.10429(14) 0.08203(9) 0.0470(6) Uani 1 1 d . . .
C5 C 0.39130(17) 0.15026(15) 0.12024(10) 0.0627(7) Uani 1 1 d . . .
H2 H 0.3972 0.1210 0.1459 0.075 Uiso 1 1 calc R . .
C6 C 0.43254(18) 0.23927(15) 0.12079(10) 0.0657(8) Uani 1 1 d . . .
H3 H 0.4649 0.2688 0.1472 0.079 Uiso 1 1 calc R . .
C7 C 0.42705(14) 0.28543(14) 0.08322(8) 0.0496(6) Uani 1 1 d . . .
C8 C 0.37666(16) 0.23891(15) 0.04528(9) 0.0577(7) Uani 1 1 d . . .
H4 H 0.3717 0.2681 0.0193 0.069 Uiso 1 1 calc R . .
C9 C 0.33335(15) 0.14955(14) 0.04505(9) 0.0552(6) Uani 1 1 d . . .
H5 H 0.2982 0.1198 0.0195 0.066 Uiso 1 1 calc R . .
C10 C 0.06145(16) -0.1768(2) 0.08233(14) 0.0868(10) Uani 1 1 d . . .
H6 H 0.0417 -0.2099 0.0532 0.104 Uiso 1 1 calc R . .
H7 H 0.0421 -0.2177 0.1083 0.104 Uiso 1 1 calc R . .
C11 C 0.0195(2) -0.1270(3) 0.0865(3) 0.221(4) Uani 1 1 d . . .
H8 H 0.0424 -0.0892 0.1133 0.331 Uiso 1 1 calc R . .
H9 H -0.0413 -0.1649 0.0908 0.331 Uiso 1 1 calc R . .
H10 H 0.0292 -0.0935 0.0583 0.331 Uiso 1 1 calc R . .

loop_
_atom_site_aniso_label
_atom_site_aniso_U_11
_atom_site_aniso_U_22
_atom_site_aniso_U_33
_atom_site_aniso_U_23
_atom_site_aniso_U_13
_atom_site_aniso_U_12
C1 0.0349(12) 0.0486(14) 0.0758(18) -0.0078(13) 0.0055(11) 0.0066(10)
C2 0.0376(13) 0.0489(14) 0.0776(17) -0.0072(12) 0.0000(12) 0.0174(11)
C3 0.0364(11) 0.0358(11) 0.0606(14) -0.0034(10) 0.0015(11) 0.0127(9)
C4 0.0355(11) 0.0367(11) 0.0638(15) -0.0010(11) 0.0016(10) 0.0143(9)
C5 0.0715(17) 0.0422(13) 0.0666(17) -0.0007(12) -0.0121(13) 0.0227(12)
C6 0.0767(18) 0.0417(13) 0.0679(16) -0.0074(12) -0.0194(14) 0.0214(13)
C7 0.0414(12) 0.0374(12) 0.0669(16) -0.0020(11) -0.0003(11) 0.0174(10)
C8 0.0592(15) 0.0443(13) 0.0675(16) 0.0027(12) -0.0044(12) 0.0243(12)
C9 0.0522(14) 0.0420(13) 0.0643(15) -0.0077(12) -0.0102(12) 0.0182(11)
C10 0.0383(14) 0.075(2) 0.118(3) -0.0145(17) 0.0057(16) 0.0064(14)
C11 0.0362(18) 0.115(3) 0.501(13) -0.036(5) 0.005(4) 0.029(2)

loop_
_atom_type_symbol
_atom_type_description
_atom_type_scat_dispersion_real
_atom_type_scat_dispersion_imag
_atom_type_scat_source
C C 0.0033 0.0016 'International Tables Vol C Tables 4.2.6.8 and 6.1.1.4'
H H 0.0000 0.0000 'International Tables Vol C Tables 4.2.6.8 and 6.1.1.4'

loop_
_geom_angle_atom_site_label_1
_geom_angle_atom_site_label_2
_geom_angle_atom_site_label_3
_geom_angle
_geom_angle_site_symmetry_1
_geom_angle_site_symmetry_3
_geom_angle_publ_flag
C2 C1 C1 118.38(14) . 18_544 ?
C2 C1 C10 121.0(2) . . ?
C1 C1 C10 120.56(16) 18_544 . ?
C1 C2 C3 123.2(2) . . ?
C2 C3 C3 118.35(13) . 18_544 ?
C2 C3 C4 119.71(19) . . ?
C3 C3 C4 121.88(11) 18_544 . ?
C9 C4 C5 118.0(2) . . ?
C9 C4 C3 121.3(2) . . ?
C5 C4 C3 120.6(2) . . ?
C4 C5 C6 120.7(2) . . ?
C7 C6 C5 121.8(2) . . ?
C6 C7 C8 117.1(2) . . ?
C6 C7 C7 121.1(2) . 16_554 ?
C8 C7 C7 121.8(2) . 16_554 ?
C7 C8 C9 121.4(2) . . ?
C4 C9 C8 121.0(2) . . ?
C11 C10 C1 117.7(3) . . ?

loop_
_geom_bond_atom_site_label_1
_geom_bond_atom_site_label_2
_geom_bond_distance
_geom_bond_site_symmetry_2
_geom_bond_publ_flag
C1 C2 1.384(3) . ?
C1 C1 1.401(5) 18_544 ?
C1 C10 1.522(3) . ?
C2 C3 1.391(3) . ?
C3 C3 1.396(4) 18_544 ?
C3 C4 1.499(3) . ?
C4 C9 1.373(3) . ?
C4 C5 1.379(3) . ?
C5 C6 1.381(3) . ?
C6 C7 1.377(3) . ?
C7 C8 1.379(3) . ?
C7 C7 1.486(4) 16_554 ?
C8 C9 1.386(3) . ?
C10 C11 1.429(5) . ?

loop_
_geom_torsion_atom_site_label_1
_geom_torsion_atom_site_label_2
_geom_torsion_atom_site_label_3
_geom_torsion_atom_site_label_4
_geom_torsion
_geom_torsion_site_symmetry_1
_geom_torsion_site_symmetry_2
_geom_torsion_site_symmetry_3
_geom_torsion_site_symmetry_4
_geom_torsion_publ_flag
C1 C1 C2 C3 -1.7(5) 18_544 . . . ?
C10 C1 C2 C3 177.3(3) . . . . ?
C1 C2 C3 C3 0.7(4) . . . 18_544 ?
C1 C2 C3 C4 -176.6(2) . . . . ?
C2 C3 C4 C9 -61.4(3) . . . . ?
C3 C3 C4 C9 121.4(3) 18_544 . . . ?
C2 C3 C4 C5 117.1(3) . . . . ?
C3 C3 C4 C5 -60.1(4) 18_544 . . . ?
C9 C4 C5 C6 -0.8(4) . . . . ?
C3 C4 C5 C6 -179.4(2) . . . . ?
C4 C5 C6 C7 -1.2(4) . . . . ?
C5 C6 C7 C8 1.6(4) . . . . ?
C5 C6 C7 C7 -177.2(2) . . . 16_554 ?
C6 C7 C8 C9 0.1(4) . . . . ?
C7 C7 C8 C9 178.91(19) 16_554 . . . ?
C5 C4 C9 C8 2.5(3) . . . . ?
C3 C4 C9 C8 -178.9(2) . . . . ?
C7 C8 C9 C4 -2.2(4) . . . . ?
C2 C1 C10 C11 -7.8(6) . . . . ?
C1 C1 C10 C11 171.3(5) 18_544 . . . ?
